data_9016444
loop_
_publ_author_name
'Lornaux-Rubbens A'
'Wignacourt, J.'
'Drache, M.'
'Wallart, F.'

_publ_section_title
;
 Investigations structurales des composes K3-x(InX6-x(H2O)x,nH2O).
 I. Etude cristallographique (X=Br); comparaison
 des distances indium-ligand (X=Cl,Br)
 _cod_database_code 1004095
;
_journal_name_full 'Journal de Chimie Physique et de Physico-Chimie Biologique'
_journal_page_first 2041
_journal_page_last 2055
_journal_volume 88
_journal_year 1991
_chemical_formula_sum 'Br42 In7 K21 O10.5'
_space_group_IT_number 107
_symmetry_space_group_name_Hall 'I 4 -2'
_symmetry_space_group_name_H-M 'I 4 m m'
_cell_angle_alpha 90
_cell_angle_beta 90
_cell_angle_gamma 90
_cell_length_a 16.563
_cell_length_b 16.563
_cell_length_c 18.563
_cell_formula_units_Z 2
_cell_volume 5092.443
_database_code_amcsd 0012755
_exptl_crystal_density_diffrn 3.358
_cod_duplicate_entry 1004095
_cod_original_cell_volume 5092.442
_cod_original_formula_sum 'In7 Br42 K21 O10.5'
_cod_database_code 9016444
_amcsd_formula_title 'Br6 H3 In K3 O1.5'

loop_
_space_group_symop_operation_xyz
x,y,z
1/2+x,1/2+y,1/2+z
-y,-x,z
1/2-y,1/2-x,1/2+z
-y,x,z
1/2-y,1/2+x,1/2+z
x,-y,z
1/2+x,1/2-y,1/2+z
-x,-y,z
1/2-x,1/2-y,1/2+z
y,x,z
1/2+y,1/2+x,1/2+z
y,-x,z
1/2+y,1/2-x,1/2+z
-x,y,z
1/2-x,1/2+y,1/2+z

loop_
_atom_site_label
_atom_site_fract_x
_atom_site_fract_y
_atom_site_fract_z
_atom_site_occupancy
In1 0.24400 0.24400 0.00580 1.00000
Br1 0.35820 0.13130 0.00690 1.00000
Br2 0.14830 0.14830 0.08910 1.00000
Br3 0.30750 0.30750 0.12100 1.00000
Br4 0.33690 0.33690 -0.07780 1.00000
Br5 0.18200 0.18200 0.88800 1.00000
In2 0.00000 0.50000 0.25700 1.00000
Br6 0.00000 0.50000 0.12070 1.00000
Br7 0.00000 0.50000 0.39330 1.00000
Br8 0.11540 0.61630 0.25720 1.00000
In3 0.00000 0.00000 0.27760 1.00000
Br9 0.00000 0.00000 0.40960 1.00000
Br10 0.00000 0.16060 0.26200 1.00000
K1 0.20870 0.20870 0.25760 1.00000
K2 0.00000 0.29080 0.12690 1.00000
K3 0.00000 0.29680 0.39640 1.00000
K4 0.50000 0.21390 0.12770 1.00000
K5 0.50000 0.21810 0.38090 1.00000
K6 0.50000 0.50000 0.13530 0.50000
K7 0.50000 0.50000 0.37300 0.50000
Br11 0.50000 0.36620 0.24960 0.25000
O1 0.00000 0.00000 0.15200 1.00000
O2 0.50000 0.32800 0.03400 1.00000
O3 0.50000 0.31300 0.25400 0.75000
O4 0.50000 0.36800 0.45700 0.62500

loop_
_cod_related_entry_id
_cod_related_entry_database
_cod_related_entry_code
1 AMCSD 0012755
